data_4518599
loop_
_publ_author_name
'Tathe, Akash G.'
Urvashi,
'Yadav, Amit K.'
'Chintawar, Chetan C.'
'Patil, Nitin T.'

_publ_section_title
;
 Gold-Catalyzed 1,2-Aminoarylation of Alkenes with External Amines
;
_journal_name_full 'ACS Catalysis'
_journal_page_first 4576
_journal_page_last 4582
_journal_paper_doi 10.1021/acscatal.1c00789
_journal_year 2021
_chemical_formula_sum 'C15 H14 N2 O2'
_chemical_formula_weight 254.28
_space_group_crystal_system monoclinic
_space_group_IT_number 14
_space_group_name_Hall '-P 2ybc'
_space_group_name_H-M_alt 'P 1 21/c 1'
_atom_sites_solution_hydrogens geom
_audit_creation_method SHELXL-2018/3
_cell_angle_alpha 90
_cell_angle_beta 94.428(4)
_cell_angle_gamma 90
_cell_formula_units_Z 4
_cell_length_a 10.5656(9)
_cell_length_b 14.7742(15)
_cell_length_c 7.8958(8)
_cell_measurement_reflns_used 7112
_cell_measurement_temperature 148(2)
_cell_measurement_theta_max 28.22
_cell_measurement_theta_min 2.37
_cell_volume 1228.8(2)
_computing_cell_refinement 'Bruker SAINT'
_computing_data_collection 'Bruker APEX2'
_computing_data_reduction 'Bruker SAINT'
_computing_molecular_graphics 'Bruker SHELXTL'
_computing_publication_material 'Bruker SHELXTL'
_computing_structure_refinement 'SHELXL-2014 (Sheldrick 2014)'
_computing_structure_solution 'SHELXS-97 (Sheldrick 2008)'
_diffrn_ambient_temperature 148(2)
_diffrn_measured_fraction_theta_full 0.971
_diffrn_measured_fraction_theta_max 0.929
_diffrn_measurement_device_type 'Bruker APEX-II CCD'
_diffrn_measurement_method '\f and \w scans'
_diffrn_radiation_type MoK\a
_diffrn_radiation_wavelength 0.71073
_diffrn_reflns_av_R_equivalents 0.1003
_diffrn_reflns_av_unetI/netI 0.1893
_diffrn_reflns_Laue_measured_fraction_full 0.971
_diffrn_reflns_Laue_measured_fraction_max 0.929
_diffrn_reflns_limit_h_max 15
_diffrn_reflns_limit_h_min -15
_diffrn_reflns_limit_k_max 17
_diffrn_reflns_limit_k_min -21
_diffrn_reflns_limit_l_max 9
_diffrn_reflns_limit_l_min -11
_diffrn_reflns_number 7385
_diffrn_reflns_point_group_measured_fraction_full 0.971
_diffrn_reflns_point_group_measured_fraction_max 0.929
_diffrn_reflns_theta_full 25.242
_diffrn_reflns_theta_max 30.594
_diffrn_reflns_theta_min 2.375
_exptl_absorpt_coefficient_mu 0.093
_exptl_crystal_colour yellow
_exptl_crystal_density_diffrn 1.375
_exptl_crystal_description rectangular
_exptl_crystal_F_000 536.0
_refine_diff_density_max 0.410
_refine_diff_density_min -0.380
_refine_diff_density_rms 0.073
_refine_ls_extinction_method none
_refine_ls_goodness_of_fit_ref 0.893
_refine_ls_hydrogen_treatment constr
_refine_ls_matrix_type full
_refine_ls_number_parameters 172
_refine_ls_number_reflns 3768
_refine_ls_number_restraints 0
_refine_ls_restrained_S_all 0.893
_refine_ls_R_factor_all 0.2058
_refine_ls_R_factor_gt 0.0972
_refine_ls_shift/su_max 0.000
_refine_ls_shift/su_mean 0.000
_refine_ls_structure_factor_coef Fsqd
_refine_ls_weighting_details 'w=1/[\s^2^(Fo^2^)+(0.0803P)^2^+3.0898P] where P=(Fo^2^+2Fc^2^)/3'
_refine_ls_weighting_scheme calc
_refine_ls_wR_factor_gt 0.1862
_refine_ls_wR_factor_ref 0.2366
_reflns_Friedel_coverage 0.000
_reflns_number_gt 1829
_reflns_number_total 3768
_reflns_threshold_expression 'I > 2\s(I)'
_cod_data_source_file cs1c00789_si_003.cif
_cod_data_source_block shelx
_cod_original_sg_symbol_H-M 'P 21/c'
_cod_database_code 4518599
_shelx_shelxl_version_number 2018/3
_shelx_space_group_comment
;
The symmetry employed for this shelxl refinement is uniquely defined
by the following loop, which should always be used as a source of
symmetry information in preference to the above space-group names.
They are only intended as comments.
;

loop_
_space_group_symop_operation_xyz
'x, y, z'
'-x, y+1/2, -z+1/2'
'-x, -y, -z'
'x, -y-1/2, z-1/2'

loop_
_atom_site_label
_atom_site_type_symbol
_atom_site_fract_x
_atom_site_fract_y
_atom_site_fract_z
_atom_site_U_iso_or_equiv
_atom_site_adp_type
_atom_site_occupancy
_atom_site_site_symmetry_order
_atom_site_calc_flag
_atom_site_refinement_flags_posn
_atom_site_refinement_flags_adp
_atom_site_refinement_flags_occupancy
_atom_site_disorder_assembly
_atom_site_disorder_group
O1 O 0.2535(2) 0.60273(18) 0.4149(3) 0.0365(7) Uani 1 1 d . . . . .
N2 N 0.2678(2) 0.45339(19) 0.5998(3) 0.0219(6) Uani 1 1 d . . . . .
H5 H 0.301754 0.506983 0.585519 0.026 Uiso 1 1 calc R U . . .
O2 O 0.1293(3) 0.6084(2) 0.1840(3) 0.0485(8) Uani 1 1 d . . . . .
N1 N 0.1702(3) 0.5692(2) 0.3158(4) 0.0302(7) Uani 1 1 d . . . . .
C10 C 0.3738(3) 0.3788(2) 1.0322(4) 0.0176(7) Uani 1 1 d . . . . .
C11 C 0.4880(3) 0.3847(2) 0.9561(4) 0.0180(7) Uani 1 1 d . . . . .
C6 C 0.1670(3) 0.4294(2) 0.4932(4) 0.0184(7) Uani 1 1 d . . . . .
C5 C 0.1185(3) 0.4817(2) 0.3517(4) 0.0233(7) Uani 1 1 d . . . . .
C12 C 0.6013(3) 0.3595(2) 1.0456(4) 0.0217(7) Uani 1 1 d . . . . .
H11 H 0.679306 0.361736 0.993305 0.026 Uiso 1 1 calc R U . . .
C7 C 0.3238(3) 0.3970(2) 0.7356(4) 0.0198(7) Uani 1 1 d . . . . .
H6 H 0.314132 0.332400 0.699118 0.024 Uiso 1 1 calc R U . . .
C15 C 0.3713(3) 0.3506(2) 1.1992(4) 0.0217(7) Uani 1 1 d . . . . .
H14 H 0.293313 0.347211 1.251236 0.026 Uiso 1 1 calc R U . . .
C9 C 0.4663(3) 0.4161(2) 0.7745(4) 0.0192(7) Uani 1 1 d . . . . .
H9 H 0.518427 0.381169 0.698525 0.023 Uiso 1 1 calc R U . . .
H10 H 0.485463 0.481390 0.763726 0.023 Uiso 1 1 calc R U . . .
C14 C 0.4851(3) 0.3274(2) 1.2895(4) 0.0243(8) Uani 1 1 d . . . . .
H13 H 0.484854 0.308758 1.404603 0.029 Uiso 1 1 calc R U . . .
C8 C 0.2652(3) 0.4073(2) 0.9072(4) 0.0228(7) Uani 1 1 d . . . . .
H8 H 0.239452 0.470614 0.926758 0.027 Uiso 1 1 calc R U . . .
H7 H 0.190712 0.367114 0.914034 0.027 Uiso 1 1 calc R U . . .
C1 C 0.1046(3) 0.3457(2) 0.5146(4) 0.0246(8) Uani 1 1 d . . . . .
H1 H 0.130449 0.309065 0.609896 0.029 Uiso 1 1 calc R U . . .
C13 C 0.5978(3) 0.3311(2) 1.2133(4) 0.0253(8) Uani 1 1 d . . . . .
H12 H 0.674391 0.314064 1.276136 0.030 Uiso 1 1 calc R U . . .
C2 C 0.0078(3) 0.3158(3) 0.4017(5) 0.0328(9) Uani 1 1 d . . . . .
H2 H -0.030928 0.259022 0.420185 0.039 Uiso 1 1 calc R U . . .
C4 C 0.0202(3) 0.4499(3) 0.2392(4) 0.0331(9) Uani 1 1 d . . . . .
H4 H -0.009500 0.486509 0.145479 0.040 Uiso 1 1 calc R U . . .
C3 C -0.0342(3) 0.3674(3) 0.2611(5) 0.0368(10) Uani 1 1 d . . . . .
H3 H -0.099337 0.345564 0.181894 0.044 Uiso 1 1 calc R U . . .

loop_
_atom_site_aniso_label
_atom_site_aniso_U_11
_atom_site_aniso_U_22
_atom_site_aniso_U_33
_atom_site_aniso_U_23
_atom_site_aniso_U_13
_atom_site_aniso_U_12
O1 0.0361(14) 0.0318(16) 0.0416(15) 0.0132(13) 0.0034(12) 0.0004(12)
N2 0.0248(13) 0.0176(15) 0.0226(13) 0.0021(11) -0.0037(11) -0.0016(12)
O2 0.0495(16) 0.058(2) 0.0378(16) 0.0288(15) 0.0045(13) 0.0161(15)
N1 0.0269(14) 0.039(2) 0.0258(15) 0.0137(14) 0.0109(13) 0.0131(14)
C10 0.0228(14) 0.0107(16) 0.0191(15) -0.0019(12) -0.0003(12) 0.0018(12)
C11 0.0226(14) 0.0115(16) 0.0196(15) -0.0027(12) -0.0005(12) -0.0021(13)
C6 0.0173(13) 0.0218(18) 0.0165(15) -0.0004(13) 0.0041(12) 0.0051(13)
C5 0.0185(14) 0.033(2) 0.0188(16) 0.0040(14) 0.0068(12) 0.0091(14)
C12 0.0179(13) 0.0197(18) 0.0273(17) -0.0056(14) 0.0002(13) -0.0018(13)
C7 0.0212(14) 0.0169(17) 0.0206(15) 0.0016(13) -0.0028(12) 0.0008(13)
C15 0.0257(15) 0.0173(17) 0.0225(16) -0.0014(13) 0.0050(13) -0.0023(14)
C9 0.0180(13) 0.0204(18) 0.0188(15) -0.0012(13) -0.0004(12) -0.0003(13)
C14 0.0404(19) 0.0153(18) 0.0165(15) 0.0002(12) -0.0032(14) 0.0004(15)
C8 0.0174(14) 0.027(2) 0.0241(16) -0.0003(14) 0.0040(13) 0.0001(14)
C1 0.0220(14) 0.029(2) 0.0220(16) 0.0007(14) -0.0005(13) 0.0026(15)
C13 0.0282(16) 0.0171(18) 0.0288(17) -0.0008(14) -0.0099(14) 0.0054(14)
C2 0.0233(16) 0.042(2) 0.0327(19) -0.0126(17) -0.0006(15) -0.0028(16)
C4 0.0228(16) 0.055(3) 0.0218(17) 0.0021(17) 0.0019(14) 0.0155(18)
C3 0.0234(16) 0.059(3) 0.0268(19) -0.0110(18) -0.0059(14) 0.0042(18)

loop_
_atom_type_symbol
_atom_type_description
_atom_type_scat_dispersion_real
_atom_type_scat_dispersion_imag
_atom_type_scat_source
C C 0.0033 0.0016 'International Tables Vol C Tables 4.2.6.8 and 6.1.1.4'
H H 0.0000 0.0000 'International Tables Vol C Tables 4.2.6.8 and 6.1.1.4'
N N 0.0061 0.0033 'International Tables Vol C Tables 4.2.6.8 and 6.1.1.4'
O O 0.0106 0.0060 'International Tables Vol C Tables 4.2.6.8 and 6.1.1.4'

loop_
_geom_angle_atom_site_label_1
_geom_angle_atom_site_label_2
_geom_angle_atom_site_label_3
_geom_angle
_geom_angle_site_symmetry_1
_geom_angle_site_symmetry_3
_geom_angle_publ_flag
C6 N2 C7 124.5(3) . . ?
C6 N2 H5 117.7 . . ?
C7 N2 H5 117.7 . . ?
O1 N1 O2 121.9(3) . . ?
O1 N1 C5 119.9(3) . . ?
O2 N1 C5 118.2(3) . . ?
C15 C10 C11 120.7(3) . . ?
C15 C10 C8 129.4(3) . . ?
C11 C10 C8 109.9(3) . . ?
C10 C11 C12 120.3(3) . . ?
C10 C11 C9 110.9(3) . . ?
C12 C11 C9 128.7(3) . . ?
N2 C6 C1 120.4(3) . . ?
N2 C6 C5 124.4(3) . . ?
C1 C6 C5 115.2(3) . . ?
C4 C5 C6 121.5(3) . . ?
C4 C5 N1 116.9(3) . . ?
C6 C5 N1 121.6(3) . . ?
C13 C12 C11 118.5(3) . . ?
C13 C12 H11 120.7 . . ?
C11 C12 H11 120.7 . . ?
N2 C7 C9 112.3(3) . . ?
N2 C7 C8 115.2(3) . . ?
C9 C7 C8 105.1(2) . . ?
N2 C7 H6 108.0 . . ?
C9 C7 H6 108.0 . . ?
C8 C7 H6 108.0 . . ?
C10 C15 C14 118.8(3) . . ?
C10 C15 H14 120.6 . . ?
C14 C15 H14 120.6 . . ?
C11 C9 C7 101.9(3) . . ?
C11 C9 H9 111.4 . . ?
C7 C9 H9 111.4 . . ?
C11 C9 H10 111.4 . . ?
C7 C9 H10 111.4 . . ?
H9 C9 H10 109.2 . . ?
C13 C14 C15 120.6(3) . . ?
C13 C14 H13 119.7 . . ?
C15 C14 H13 119.7 . . ?
C10 C8 C7 102.1(2) . . ?
C10 C8 H8 111.3 . . ?
C7 C8 H8 111.3 . . ?
C10 C8 H7 111.3 . . ?
C7 C8 H7 111.3 . . ?
H8 C8 H7 109.2 . . ?
C2 C1 C6 122.1(3) . . ?
C2 C1 H1 118.9 . . ?
C6 C1 H1 118.9 . . ?
C14 C13 C12 121.0(3) . . ?
C14 C13 H12 119.5 . . ?
C12 C13 H12 119.5 . . ?
C1 C2 C3 121.1(4) . . ?
C1 C2 H2 119.4 . . ?
C3 C2 H2 119.4 . . ?
C3 C4 C5 121.4(3) . . ?
C3 C4 H4 119.3 . . ?
C5 C4 H4 119.3 . . ?
C4 C3 C2 118.6(3) . . ?
C4 C3 H3 120.7 . . ?
C2 C3 H3 120.7 . . ?

loop_
_geom_bond_atom_site_label_1
_geom_bond_atom_site_label_2
_geom_bond_distance
_geom_bond_site_symmetry_2
_geom_bond_publ_flag
O1 N1 1.236(4) . ?
N2 C6 1.353(4) . ?
N2 C7 1.448(4) . ?
N2 H5 0.8800 . ?
O2 N1 1.240(4) . ?
N1 C5 1.439(5) . ?
C10 C15 1.385(4) . ?
C10 C11 1.391(4) . ?
C10 C8 1.514(4) . ?
C11 C12 1.393(4) . ?
C11 C9 1.508(4) . ?
C6 C1 1.417(5) . ?
C6 C5 1.421(4) . ?
C5 C4 1.395(5) . ?
C12 C13 1.393(5) . ?
C12 H11 0.9500 . ?
C7 C9 1.540(4) . ?
C7 C8 1.540(4) . ?
C7 H6 1.0000 . ?
C15 C14 1.392(4) . ?
C15 H14 0.9500 . ?
C9 H9 0.9900 . ?
C9 H10 0.9900 . ?
C14 C13 1.376(5) . ?
C14 H13 0.9500 . ?
C8 H8 0.9900 . ?
C8 H7 0.9900 . ?
C1 C2 1.376(4) . ?
C1 H1 0.9500 . ?
C13 H12 0.9500 . ?
C2 C3 1.390(5) . ?
C2 H2 0.9500 . ?
C4 C3 1.365(6) . ?
C4 H4 0.9500 . ?
C3 H3 0.9500 . ?
